data_4335326
loop_
_publ_author_name
'Marcel A. H. Moelands'
'Sjoerd Nijsse'
'Emma Folkertsma'
'Bas de Bruin'
'Martin Lutz'
'Anthony L. Spek'
'Robertus J. M. Klein Gebbink'

_publ_contact_author_address
; Bijvoet Center for Biomolecular Research
  Crystal and Structural Chemistry
  Utrecht University
  Padualaan 8
  3584 CH Utrecht
  The Netherlands
;
_publ_contact_author_email m.lutz@uu.nl
_publ_contact_author_fax '[+31] 30 2533940'
_publ_contact_author_name 'Martin Lutz'
_publ_contact_author_phone '[+31] 30 2533902'
_publ_section_title
;
 Bioinspired Nonheme Iron Complexes Derived from an Extended Series of
 N,N,O-Ligated BAIP Ligands
;
_journal_name_full 'Inorganic Chemistry'
_journal_page_first 7394
_journal_page_last 7410
_journal_paper_doi 10.1021/ic400096e
_journal_volume 52
_journal_year 2013
_chemical_formula_moiety 'C44 H50 Fe N10 O2, 2(C F3 O3 S), 2(C2 H3 N)'
_chemical_formula_sum 'C50 H56 F6 Fe N12 O8 S2'
_chemical_formula_weight 1187.04
_chemical_name_systematic
; 
 ? 
;
_space_group_IT_number 14
_symmetry_cell_setting monoclinic
_symmetry_space_group_name_Hall '-P 2ybc'
_symmetry_space_group_name_H-M 'P 1 21/c 1'
_atom_sites_solution_hydrogens difmap
_atom_sites_solution_primary direct
_atom_sites_solution_secondary difmap
_audit_creation_method SHELXL-97
_cell_angle_alpha 90.00
_cell_angle_beta 122.6929(5)
_cell_angle_gamma 90.00
_cell_formula_units_Z 2
_cell_length_a 14.9769(1)
_cell_length_b 11.8607(1)
_cell_length_c 17.6525(2)
_cell_measurement_reflns_used 54196
_cell_measurement_temperature 150(2)
_cell_measurement_theta_max 27.48
_cell_measurement_theta_min 1.02
_cell_volume 2638.96(4)
_computing_cell_refinement HKL2000
_computing_data_collection 'Nonius COLLECT'
_computing_data_reduction 'HKL2000, Sortav'
_computing_structure_refinement 'SHELXL-97 (Sheldrick, 1997)'
_computing_structure_solution 'SHELXS-97 (Sheldrick, 1990)'
_diffrn_ambient_temperature 150(2)
_diffrn_measured_fraction_theta_full 1.000
_diffrn_measured_fraction_theta_max 1.000
_diffrn_measurement_device_type 'Nonius KappaCCD'
_diffrn_measurement_method '\f and \w scans'
_diffrn_radiation_monochromator graphite
_diffrn_radiation_source 'rotating anode'
_diffrn_radiation_type MoK\a
_diffrn_radiation_wavelength 0.71073
_diffrn_reflns_av_R_equivalents 0.0525
_diffrn_reflns_av_sigmaI/netI 0.0307
_diffrn_reflns_limit_h_max 19
_diffrn_reflns_limit_h_min -18
_diffrn_reflns_limit_k_max 15
_diffrn_reflns_limit_k_min -15
_diffrn_reflns_limit_l_max 22
_diffrn_reflns_limit_l_min -22
_diffrn_reflns_number 45526
_diffrn_reflns_theta_full 27.48
_diffrn_reflns_theta_max 27.48
_diffrn_reflns_theta_min 1.62
_exptl_absorpt_coefficient_mu 0.452
_exptl_absorpt_correction_T_max 0.94
_exptl_absorpt_correction_T_min 0.80
_exptl_absorpt_correction_type multi-scan
_exptl_absorpt_process_details Sortav
_exptl_crystal_colour yellow
_exptl_crystal_density_diffrn 1.494
_exptl_crystal_description block
_exptl_crystal_F_000 1232
_exptl_crystal_size_max 0.57
_exptl_crystal_size_mid 0.30
_exptl_crystal_size_min 0.12
_refine_diff_density_max 0.644
_refine_diff_density_min -0.603
_refine_diff_density_rms 0.063
_refine_ls_extinction_method none
_refine_ls_goodness_of_fit_ref 1.093
_refine_ls_hydrogen_treatment mixed
_refine_ls_matrix_type full
_refine_ls_number_parameters 366
_refine_ls_number_reflns 6063
_refine_ls_number_restraints 0
_refine_ls_restrained_S_all 1.093
_refine_ls_R_factor_all 0.0552
_refine_ls_R_factor_gt 0.0418
_refine_ls_shift/su_max 0.000
_refine_ls_shift/su_mean 0.000
_refine_ls_structure_factor_coef Fsqd
_refine_ls_weighting_details 'calc w=1/[\s^2^(Fo^2^)+(0.0672P)^2^+1.2917P] where P=(Fo^2^+2Fc^2^)/3'
_refine_ls_weighting_scheme calc
_refine_ls_wR_factor_gt 0.1173
_refine_ls_wR_factor_ref 0.1275
_reflns_number_gt 4765
_reflns_number_total 6063
_reflns_threshold_expression I>2\s(I)
_cod_data_source_file ic400096e_si_001_7.cif
_cod_data_source_block s4200a
_cod_original_sg_symbol_H-M 'P 21/c'
_cod_database_code 4335326

loop_
_symmetry_equiv_pos_as_xyz
'x, y, z'
'-x, y+1/2, -z+1/2'
'-x, -y, -z'
'x, -y-1/2, z-1/2'

loop_
_atom_site_label
_atom_site_type_symbol
_atom_site_fract_x
_atom_site_fract_y
_atom_site_fract_z
_atom_site_U_iso_or_equiv
_atom_site_adp_type
_atom_site_occupancy
_atom_site_symmetry_multiplicity
_atom_site_calc_flag
_atom_site_refinement_flags
Fe1 Fe 0.5000 0.5000 0.5000 0.02019(11) Uani 1 2 d S
O21 O 0.34482(10) 0.48013(12) 0.46818(9) 0.0277(3) Uani 1 1 d .
N11 N 0.49888(12) 0.32873(13) 0.46091(10) 0.0220(3) Uani 1 1 d .
N21 N 0.43101(12) 0.17749(13) 0.37268(10) 0.0230(3) Uani 1 1 d .
N31 N 0.43899(12) 0.53608(14) 0.36039(10) 0.0222(3) Uani 1 1 d .
N41 N 0.32435(12) 0.51326(13) 0.21260(10) 0.0211(3) Uani 1 1 d .
N51 N 0.20453(14) 0.38498(16) 0.44788(12) 0.0303(4) Uani 1 1 d .
H5N H 0.151(2) 0.346(2) 0.4115(18) 0.042(7) Uiso 1 1 d .
C11 C 0.32823(14) 0.35971(15) 0.31271(12) 0.0213(4) Uani 1 1 d .
H11 H 0.2968 0.3164 0.2552 0.026 Uiso 1 1 calc R
C21 C 0.41978(14) 0.28905(15) 0.38354(12) 0.0210(4) Uani 1 1 d .
C31 C 0.56864(15) 0.23913(16) 0.50246(13) 0.0235(4) Uani 1 1 d .
C41 C 0.66813(16) 0.23490(18) 0.58335(13) 0.0290(4) Uani 1 1 d .
H41 H 0.6973 0.2989 0.6214 0.035 Uiso 1 1 calc R
C51 C 0.72202(17) 0.13345(19) 0.60533(15) 0.0340(5) Uani 1 1 d .
H51 H 0.7899 0.1281 0.6596 0.041 Uiso 1 1 calc R
C61 C 0.67933(18) 0.03815(19) 0.54972(15) 0.0347(5) Uani 1 1 d .
H61 H 0.7191 -0.0299 0.5671 0.042 Uiso 1 1 calc R
C71 C 0.58053(17) 0.04107(18) 0.47009(14) 0.0311(4) Uani 1 1 d .
H71 H 0.5510 -0.0235 0.4327 0.037 Uiso 1 1 calc R
C81 C 0.52675(15) 0.14364(16) 0.44761(13) 0.0239(4) Uani 1 1 d .
C91 C 0.36607(14) 0.47005(16) 0.29674(12) 0.0214(4) Uani 1 1 d .
C101 C 0.44634(14) 0.62894(16) 0.31571(13) 0.0227(4) Uani 1 1 d .
C111 C 0.51066(16) 0.72447(17) 0.34898(14) 0.0274(4) Uani 1 1 d .
H111 H 0.5612 0.7339 0.4116 0.033 Uiso 1 1 calc R
C121 C 0.49787(16) 0.80526(17) 0.28699(14) 0.0294(4) Uani 1 1 d .
H121 H 0.5409 0.8710 0.3077 0.035 Uiso 1 1 calc R
C131 C 0.42307(16) 0.79240(17) 0.19465(14) 0.0288(4) Uani 1 1 d .
H131 H 0.4160 0.8501 0.1544 0.035 Uiso 1 1 calc R
C141 C 0.35968(15) 0.69829(17) 0.16085(13) 0.0268(4) Uani 1 1 d .
H141 H 0.3090 0.6896 0.0982 0.032 Uiso 1 1 calc R
C151 C 0.37315(14) 0.61577(16) 0.22298(13) 0.0221(4) Uani 1 1 d .
C161 C 0.23715(14) 0.37594(17) 0.32901(13) 0.0256(4) Uani 1 1 d .
H16A H 0.1856 0.4299 0.2836 0.031 Uiso 1 1 calc R
H16B H 0.2001 0.3029 0.3178 0.031 Uiso 1 1 calc R
C171 C 0.26744(14) 0.41727(16) 0.42067(13) 0.0236(4) Uani 1 1 d .
C181 C 0.36550(17) 0.10684(17) 0.29380(14) 0.0306(4) Uani 1 1 d .
H18A H 0.2926 0.1356 0.2602 0.046 Uiso 1 1 calc R
H18B H 0.3659 0.0292 0.3131 0.046 Uiso 1 1 calc R
H18C H 0.3940 0.1082 0.2552 0.046 Uiso 1 1 calc R
C191 C 0.24191(15) 0.46535(18) 0.12644(13) 0.0270(4) Uani 1 1 d .
H19A H 0.2497 0.3832 0.1283 0.040 Uiso 1 1 calc R
H19B H 0.2487 0.4961 0.0783 0.040 Uiso 1 1 calc R
H19C H 0.1720 0.4846 0.1149 0.040 Uiso 1 1 calc R
C201 C 0.21737(17) 0.42239(19) 0.53213(14) 0.0320(5) Uani 1 1 d .
H20A H 0.2933 0.4386 0.5763 0.038 Uiso 1 1 calc R
H20B H 0.1959 0.3605 0.5567 0.038 Uiso 1 1 calc R
C211 C 0.1533(2) 0.5257(2) 0.52131(17) 0.0436(6) Uani 1 1 d .
H21A H 0.0779 0.5115 0.4743 0.052 Uiso 1 1 calc R
H21B H 0.1781 0.5893 0.5009 0.052 Uiso 1 1 calc R
C221 C 0.1622(2) 0.5584(2) 0.60875(17) 0.0430(6) Uani 1 1 d .
H22A H 0.1375 0.4959 0.6290 0.064 Uiso 1 1 calc R
H22B H 0.1186 0.6252 0.5985 0.064 Uiso 1 1 calc R
H22C H 0.2364 0.5752 0.6549 0.064 Uiso 1 1 calc R
S1 S -0.00870(5) 0.15500(5) 0.34701(4) 0.03889(16) Uani 1 1 d .
F1 F -0.05499(14) 0.11040(18) 0.18558(10) 0.0727(5) Uani 1 1 d .
F2 F 0.11165(12) 0.10500(14) 0.28675(12) 0.0586(4) Uani 1 1 d .
F3 F 0.00949(13) -0.02953(13) 0.27635(12) 0.0593(4) Uani 1 1 d .
O2 O 0.00425(14) 0.27177(14) 0.33295(14) 0.0523(5) Uani 1 1 d .
O3 O 0.0706(2) 0.11249(19) 0.43211(13) 0.0765(7) Uani 1 1 d .
O4 O -0.11618(17) 0.12368(18) 0.31496(17) 0.0696(6) Uani 1 1 d .
C23 C 0.01502(18) 0.0816(2) 0.26972(16) 0.0393(5) Uani 1 1 d .
N6 N 0.11742(15) 0.26384(17) 0.63764(13) 0.0378(4) Uani 1 1 d .
C24 C 0.03554(17) 0.22492(18) 0.59498(14) 0.0317(5) Uani 1 1 d .
C25 C -0.06914(19) 0.1735(2) 0.54036(17) 0.0444(6) Uani 1 1 d .
H25A H -0.1016 0.1961 0.4774 0.067 Uiso 1 1 calc R
H25B H -0.1139 0.1986 0.5619 0.067 Uiso 1 1 calc R
H25C H -0.0622 0.0912 0.5451 0.067 Uiso 1 1 calc R

loop_
_atom_site_aniso_label
_atom_site_aniso_U_11
_atom_site_aniso_U_22
_atom_site_aniso_U_33
_atom_site_aniso_U_23
_atom_site_aniso_U_13
_atom_site_aniso_U_12
Fe1 0.01876(19) 0.0232(2) 0.0169(2) -0.00362(14) 0.00855(15) -0.00269(14)
O21 0.0202(6) 0.0353(8) 0.0263(7) -0.0080(6) 0.0117(6) -0.0056(6)
N11 0.0204(7) 0.0244(8) 0.0185(8) -0.0019(6) 0.0088(6) -0.0005(6)
N21 0.0253(8) 0.0218(8) 0.0206(8) -0.0027(6) 0.0116(7) -0.0028(6)
N31 0.0212(8) 0.0244(8) 0.0188(8) -0.0030(6) 0.0093(6) -0.0041(6)
N41 0.0189(7) 0.0250(8) 0.0179(8) -0.0021(6) 0.0090(6) -0.0008(6)
N51 0.0279(9) 0.0353(10) 0.0312(9) -0.0051(8) 0.0181(8) -0.0082(8)
C11 0.0211(8) 0.0232(9) 0.0172(9) -0.0035(7) 0.0089(7) -0.0032(7)
C21 0.0221(9) 0.0220(9) 0.0206(9) -0.0020(7) 0.0126(7) -0.0017(7)
C31 0.0245(9) 0.0257(9) 0.0220(9) 0.0009(7) 0.0138(8) 0.0007(7)
C41 0.0251(10) 0.0342(11) 0.0242(10) 0.0008(8) 0.0111(8) 0.0010(8)
C51 0.0274(10) 0.0421(12) 0.0297(11) 0.0079(9) 0.0136(9) 0.0075(9)
C61 0.0371(11) 0.0339(11) 0.0371(12) 0.0113(9) 0.0227(10) 0.0133(9)
C71 0.0414(12) 0.0262(10) 0.0313(11) 0.0024(8) 0.0232(10) 0.0037(9)
C81 0.0252(9) 0.0263(9) 0.0229(9) 0.0026(7) 0.0148(8) 0.0005(7)
C91 0.0200(8) 0.0253(9) 0.0186(9) -0.0022(7) 0.0102(7) 0.0011(7)
C101 0.0232(9) 0.0251(9) 0.0223(9) -0.0017(7) 0.0139(8) -0.0008(7)
C111 0.0291(10) 0.0294(10) 0.0258(10) -0.0057(8) 0.0163(8) -0.0063(8)
C121 0.0321(10) 0.0261(10) 0.0376(12) -0.0044(8) 0.0238(9) -0.0053(8)
C131 0.0335(10) 0.0270(10) 0.0343(11) 0.0049(8) 0.0237(9) 0.0029(8)
C141 0.0253(9) 0.0305(10) 0.0252(10) 0.0027(8) 0.0141(8) 0.0026(8)
C151 0.0206(9) 0.0254(9) 0.0226(9) -0.0010(7) 0.0132(8) 0.0007(7)
C161 0.0188(9) 0.0308(10) 0.0248(10) -0.0032(8) 0.0102(8) -0.0048(8)
C171 0.0198(9) 0.0252(9) 0.0239(9) 0.0007(7) 0.0106(8) 0.0013(7)
C181 0.0372(11) 0.0239(10) 0.0256(10) -0.0066(8) 0.0138(9) -0.0052(8)
C191 0.0241(9) 0.0322(10) 0.0176(9) -0.0018(8) 0.0066(8) -0.0033(8)
C201 0.0344(11) 0.0385(12) 0.0289(11) 0.0029(9) 0.0210(9) 0.0003(9)
C211 0.0508(14) 0.0483(14) 0.0336(13) 0.0068(10) 0.0239(12) 0.0136(11)
C221 0.0572(15) 0.0397(13) 0.0410(13) 0.0041(10) 0.0323(12) 0.0086(11)
S1 0.0511(4) 0.0306(3) 0.0393(3) -0.0044(2) 0.0272(3) -0.0087(2)
F1 0.0618(11) 0.1126(16) 0.0274(8) 0.0018(9) 0.0135(8) -0.0041(10)
F2 0.0435(8) 0.0700(11) 0.0704(11) 0.0001(8) 0.0360(8) -0.0049(7)
F3 0.0596(10) 0.0425(8) 0.0776(12) -0.0219(8) 0.0382(9) -0.0109(7)
O2 0.0448(10) 0.0302(9) 0.0736(13) -0.0012(8) 0.0264(10) -0.0065(7)
O3 0.1152(19) 0.0604(13) 0.0319(10) 0.0006(9) 0.0254(12) 0.0071(13)
O4 0.0721(14) 0.0597(13) 0.1108(19) -0.0262(12) 0.0714(14) -0.0283(11)
C23 0.0325(11) 0.0487(14) 0.0332(12) -0.0035(10) 0.0154(10) -0.0088(10)
N6 0.0322(10) 0.0392(10) 0.0353(10) 0.0044(8) 0.0137(9) 0.0018(8)
C24 0.0327(11) 0.0299(11) 0.0298(11) 0.0053(8) 0.0151(9) 0.0058(9)
C25 0.0359(12) 0.0446(14) 0.0404(13) 0.0046(11) 0.0126(11) -0.0062(10)

loop_
_atom_type_symbol
_atom_type_description
_atom_type_scat_dispersion_real
_atom_type_scat_dispersion_imag
_atom_type_scat_source
C C 0.0033 0.0016 'International Tables Vol C Tables 4.2.6.8 and 6.1.1.4'
H H 0.0000 0.0000 'International Tables Vol C Tables 4.2.6.8 and 6.1.1.4'
F F 0.0171 0.0103 'International Tables Vol C Tables 4.2.6.8 and 6.1.1.4'
Fe Fe 0.3463 0.8444 'International Tables Vol C Tables 4.2.6.8 and 6.1.1.4'
N N 0.0061 0.0033 'International Tables Vol C Tables 4.2.6.8 and 6.1.1.4'
O O 0.0106 0.0060 'International Tables Vol C Tables 4.2.6.8 and 6.1.1.4'
S S 0.1246 0.1234 'International Tables Vol C Tables 4.2.6.8 and 6.1.1.4'

loop_
_geom_angle_atom_site_label_1
_geom_angle_atom_site_label_2
_geom_angle_atom_site_label_3
_geom_angle
_geom_angle_site_symmetry_1
_geom_angle_site_symmetry_3
O21 Fe1 O21 180.00(8) 3_666 .
O21 Fe1 N11 90.43(6) 3_666 .
O21 Fe1 N11 89.57(6) . .
O21 Fe1 N11 89.57(6) 3_666 3_666
O21 Fe1 N11 90.43(6) . 3_666
N11 Fe1 N11 180.0 . 3_666
O21 Fe1 N31 89.54(6) 3_666 3_666
O21 Fe1 N31 90.46(6) . 3_666
N11 Fe1 N31 96.01(6) . 3_666
N11 Fe1 N31 83.99(6) 3_666 3_666
O21 Fe1 N31 90.46(6) 3_666 .
O21 Fe1 N31 89.54(6) . .
N11 Fe1 N31 83.99(6) . .
N11 Fe1 N31 96.01(6) 3_666 .
N31 Fe1 N31 180.0 3_666 .
C171 O21 Fe1 138.06(13) . .
C21 N11 C31 105.79(15) . .
C21 N11 Fe1 121.18(12) . .
C31 N11 Fe1 133.02(12) . .
C21 N21 C81 106.89(15) . .
C21 N21 C181 128.51(16) . .
C81 N21 C181 124.11(16) . .
C91 N31 C101 105.61(15) . .
C91 N31 Fe1 119.98(13) . .
C101 N31 Fe1 133.54(12) . .
C91 N41 C151 106.79(15) . .
C91 N41 C191 128.39(16) . .
C151 N41 C191 124.80(16) . .
C171 N51 C201 123.56(18) . .
C171 N51 H5N 117.1(18) . .
C201 N51 H5N 119.1(18) . .
C91 C11 C21 111.69(15) . .
C91 C11 C161 112.52(15) . .
C21 C11 C161 114.22(15) . .
C91 C11 H11 105.9 . .
C21 C11 H11 105.9 . .
C161 C11 H11 105.9 . .
N11 C21 N21 112.48(16) . .
N11 C21 C11 124.28(16) . .
N21 C21 C11 123.21(16) . .
N11 C31 C81 109.00(16) . .
N11 C31 C41 130.38(18) . .
C81 C31 C41 120.58(18) . .
C51 C41 C31 117.1(2) . .
C51 C41 H41 121.5 . .
C31 C41 H41 121.5 . .
C41 C51 C61 121.9(2) . .
C41 C51 H51 119.1 . .
C61 C51 H51 119.1 . .
C71 C61 C51 121.5(2) . .
C71 C61 H61 119.2 . .
C51 C61 H61 119.2 . .
C61 C71 C81 116.6(2) . .
C61 C71 H71 121.7 . .
C81 C71 H71 121.7 . .
N21 C81 C71 131.78(19) . .
N21 C81 C31 105.80(16) . .
C71 C81 C31 122.38(18) . .
N31 C91 N41 112.72(16) . .
N31 C91 C11 125.16(16) . .
N41 C91 C11 122.10(16) . .
N31 C101 C111 130.66(17) . .
N31 C101 C151 108.77(16) . .
C111 C101 C151 120.56(18) . .
C121 C111 C101 117.33(18) . .
C121 C111 H111 121.3 . .
C101 C111 H111 121.3 . .
C111 C121 C131 121.69(19) . .
C111 C121 H121 119.2 . .
C131 C121 H121 119.2 . .
C141 C131 C121 121.60(19) . .
C141 C131 H131 119.2 . .
C121 C131 H131 119.2 . .
C131 C141 C151 116.98(18) . .
C131 C141 H141 121.5 . .
C151 C141 H141 121.5 . .
N41 C151 C141 132.08(18) . .
N41 C151 C101 106.09(16) . .
C141 C151 C101 121.82(17) . .
C171 C161 C11 117.05(15) . .
C171 C161 H16A 108.0 . .
C11 C161 H16A 108.0 . .
C171 C161 H16B 108.0 . .
C11 C161 H16B 108.0 . .
H16A C161 H16B 107.3 . .
O21 C171 N51 120.94(18) . .
O21 C171 C161 123.27(17) . .
N51 C171 C161 115.77(17) . .
N21 C181 H18A 109.5 . .
N21 C181 H18B 109.5 . .
H18A C181 H18B 109.5 . .
N21 C181 H18C 109.5 . .
H18A C181 H18C 109.5 . .
H18B C181 H18C 109.5 . .
N41 C191 H19A 109.5 . .
N41 C191 H19B 109.5 . .
H19A C191 H19B 109.5 . .
N41 C191 H19C 109.5 . .
H19A C191 H19C 109.5 . .
H19B C191 H19C 109.5 . .
N51 C201 C211 113.19(18) . .
N51 C201 H20A 108.9 . .
C211 C201 H20A 108.9 . .
N51 C201 H20B 108.9 . .
C211 C201 H20B 108.9 . .
H20A C201 H20B 107.8 . .
C201 C211 C221 112.19(19) . .
C201 C211 H21A 109.2 . .
C221 C211 H21A 109.2 . .
C201 C211 H21B 109.2 . .
C221 C211 H21B 109.2 . .
H21A C211 H21B 107.9 . .
C211 C221 H22A 109.5 . .
C211 C221 H22B 109.5 . .
H22A C221 H22B 109.5 . .
C211 C221 H22C 109.5 . .
H22A C221 H22C 109.5 . .
H22B C221 H22C 109.5 . .
O3 S1 O4 116.51(16) . .
O3 S1 O2 114.38(13) . .
O4 S1 O2 114.06(13) . .
O3 S1 C23 103.62(13) . .
O4 S1 C23 102.32(11) . .
O2 S1 C23 103.51(12) . .
F1 C23 F3 107.8(2) . .
F1 C23 F2 107.7(2) . .
F3 C23 F2 107.3(2) . .
F1 C23 S1 111.37(18) . .
F3 C23 S1 111.34(17) . .
F2 C23 S1 111.10(16) . .
N6 C24 C25 179.3(2) . .
C24 C25 H25A 109.5 . .
C24 C25 H25B 109.5 . .
H25A C25 H25B 109.5 . .
C24 C25 H25C 109.5 . .
H25A C25 H25C 109.5 . .
H25B C25 H25C 109.5 . .

loop_
_geom_bond_atom_site_label_1
_geom_bond_atom_site_label_2
_geom_bond_distance
_geom_bond_site_symmetry_2
Fe1 O21 2.0886(13) 3_666
Fe1 O21 2.0886(13) .
Fe1 N11 2.1426(15) .
Fe1 N11 2.1426(15) 3_666
Fe1 N31 2.1584(15) 3_666
Fe1 N31 2.1584(15) .
O21 C171 1.246(2) .
N11 C21 1.320(2) .
N11 C31 1.390(2) .
N21 C21 1.360(2) .
N21 C81 1.385(2) .
N21 C181 1.459(2) .
N31 C91 1.320(2) .
N31 C101 1.393(2) .
N41 C91 1.362(2) .
N41 C151 1.379(2) .
N41 C191 1.460(2) .
N51 C171 1.324(2) .
N51 C201 1.462(3) .
N51 H5N 0.85(3) .
C11 C91 1.512(3) .
C11 C21 1.514(3) .
C11 C161 1.551(2) .
C11 H11 1.0000 .
C31 C81 1.399(3) .
C31 C41 1.401(3) .
C41 C51 1.383(3) .
C41 H41 0.9500 .
C51 C61 1.404(3) .
C51 H51 0.9500 .
C61 C71 1.386(3) .
C61 H61 0.9500 .
C71 C81 1.393(3) .
C71 H71 0.9500 .
C101 C111 1.395(3) .
C101 C151 1.403(3) .
C111 C121 1.388(3) .
C111 H111 0.9500 .
C121 C131 1.401(3) .
C121 H121 0.9500 .
C131 C141 1.375(3) .
C131 H131 0.9500 .
C141 C151 1.401(3) .
C141 H141 0.9500 .
C161 C171 1.507(3) .
C161 H16A 0.9900 .
C161 H16B 0.9900 .
C181 H18A 0.9800 .
C181 H18B 0.9800 .
C181 H18C 0.9800 .
C191 H19A 0.9800 .
C191 H19B 0.9800 .
C191 H19C 0.9800 .
C201 C211 1.503(3) .
C201 H20A 0.9900 .
C201 H20B 0.9900 .
C211 C221 1.526(3) .
C211 H21A 0.9900 .
C211 H21B 0.9900 .
C221 H22A 0.9800 .
C221 H22B 0.9800 .
C221 H22C 0.9800 .
S1 O3 1.412(2) .
S1 O4 1.437(2) .
S1 O2 1.4386(18) .
S1 C23 1.808(2) .
F1 C23 1.319(3) .
F2 C23 1.339(3) .
F3 C23 1.330(3) .
N6 C24 1.134(3) .
C24 C25 1.458(3) .
C25 H25A 0.9800 .
C25 H25B 0.9800 .
C25 H25C 0.9800 .

loop_
_geom_hbond_atom_site_label_D
_geom_hbond_atom_site_label_H
_geom_hbond_atom_site_label_A
_geom_hbond_distance_DH
_geom_hbond_distance_HA
_geom_hbond_distance_DA
_geom_hbond_angle_DHA
N51 H5N O2 0.85(3) 2.05(3) 2.888(3) 168(3)

loop_
_geom_torsion_atom_site_label_1
_geom_torsion_atom_site_label_2
_geom_torsion_atom_site_label_3
_geom_torsion_atom_site_label_4
_geom_torsion
_geom_torsion_site_symmetry_1
N11 Fe1 O21 C171 -21.6(2) .
N11 Fe1 O21 C171 158.4(2) 3_666
N31 Fe1 O21 C171 -117.7(2) 3_666
N31 Fe1 O21 C171 62.3(2) .
O21 Fe1 N11 C21 -130.98(14) 3_666
O21 Fe1 N11 C21 49.01(14) .
N31 Fe1 N11 C21 139.43(14) 3_666
N31 Fe1 N11 C21 -40.57(14) .
O21 Fe1 N11 C31 49.90(17) 3_666
O21 Fe1 N11 C31 -130.10(17) .
N31 Fe1 N11 C31 -39.68(17) 3_666
N31 Fe1 N11 C31 140.32(17) .
O21 Fe1 N31 C91 132.09(14) 3_666
O21 Fe1 N31 C91 -47.91(14) .
N11 Fe1 N31 C91 41.70(14) .
N11 Fe1 N31 C91 -138.30(14) 3_666
O21 Fe1 N31 C101 -60.30(17) 3_666
O21 Fe1 N31 C101 119.70(17) .
N11 Fe1 N31 C101 -150.68(17) .
N11 Fe1 N31 C101 29.32(17) 3_666
C31 N11 C21 N21 2.2(2) .
Fe1 N11 C21 N21 -177.15(11) .
C31 N11 C21 C11 -175.78(16) .
Fe1 N11 C21 C11 4.9(2) .
C81 N21 C21 N11 -2.2(2) .
C181 N21 C21 N11 -174.25(18) .
C81 N21 C21 C11 175.79(16) .
C181 N21 C21 C11 3.7(3) .
C91 C11 C21 N11 45.2(2) .
C161 C11 C21 N11 -83.9(2) .
C91 C11 C21 N21 -132.56(17) .
C161 C11 C21 N21 98.3(2) .
C21 N11 C31 C81 -1.3(2) .
Fe1 N11 C31 C81 177.90(12) .
C21 N11 C31 C41 176.18(19) .
Fe1 N11 C31 C41 -4.6(3) .
N11 C31 C41 C51 -176.80(19) .
C81 C31 C41 C51 0.5(3) .
C31 C41 C51 C61 -0.4(3) .
C41 C51 C61 C71 -0.3(3) .
C51 C61 C71 C81 0.9(3) .
C21 N21 C81 C71 -176.4(2) .
C181 N21 C81 C71 -3.9(3) .
C21 N21 C81 C31 1.23(19) .
C181 N21 C81 C31 173.72(17) .
C61 C71 C81 N21 176.46(19) .
C61 C71 C81 C31 -0.8(3) .
N11 C31 C81 N21 0.0(2) .
C41 C31 C81 N21 -177.75(17) .
N11 C31 C81 C71 177.92(17) .
C41 C31 C81 C71 0.1(3) .
C101 N31 C91 N41 -0.1(2) .
Fe1 N31 C91 N41 170.59(12) .
C101 N31 C91 C11 -178.31(16) .
Fe1 N31 C91 C11 -7.6(2) .
C151 N41 C91 N31 -0.9(2) .
C191 N41 C91 N31 -179.27(17) .
C151 N41 C91 C11 177.38(16) .
C191 N41 C91 C11 -1.0(3) .
C21 C11 C91 N31 -43.5(2) .
C161 C11 C91 N31 86.5(2) .
C21 C11 C91 N41 138.47(17) .
C161 C11 C91 N41 -91.5(2) .
C91 N31 C101 C111 -179.6(2) .
Fe1 N31 C101 C111 11.5(3) .
C91 N31 C101 C151 1.1(2) .
Fe1 N31 C101 C151 -167.82(13) .
N31 C101 C111 C121 -178.40(19) .
C151 C101 C111 C121 0.9(3) .
C101 C111 C121 C131 0.4(3) .
C111 C121 C131 C141 -0.9(3) .
C121 C131 C141 C151 0.1(3) .
C91 N41 C151 C141 -177.7(2) .
C191 N41 C151 C141 0.8(3) .
C91 N41 C151 C101 1.47(19) .
C191 N41 C151 C101 179.93(16) .
C131 C141 C151 N41 -179.74(18) .
C131 C141 C151 C101 1.2(3) .
N31 C101 C151 N41 -1.6(2) .
C111 C101 C151 N41 179.01(17) .
N31 C101 C151 C141 177.68(17) .
C111 C101 C151 C141 -1.7(3) .
C91 C11 C161 C171 -77.3(2) .
C21 C11 C161 C171 51.4(2) .
Fe1 O21 C171 N51 143.18(17) .
Fe1 O21 C171 C161 -38.6(3) .
C201 N51 C171 O21 2.3(3) .
C201 N51 C171 C161 -176.04(18) .
C11 C161 C171 O21 30.5(3) .
C11 C161 C171 N51 -151.25(18) .
C171 N51 C201 C211 92.3(3) .
N51 C201 C211 C221 176.2(2) .
O3 S1 C23 F1 178.64(19) .
O4 S1 C23 F1 57.1(2) .
O2 S1 C23 F1 -61.69(19) .
O3 S1 C23 F3 58.2(2) .
O4 S1 C23 F3 -63.3(2) .
O2 S1 C23 F3 177.91(16) .
O3 S1 C23 F2 -61.3(2) .
O4 S1 C23 F2 177.21(18) .
O2 S1 C23 F2 58.42(19) .
